data_1506824
loop_
_publ_author_name
'Xin, Hao'
'Shi, Mei'
'Gao, Xi Cun'
'Huang, Yan Yi'
'Gong, Ze Liang'
'Nie, Dao Bo'
'Cao, Hong'
'Bian, Zu Qiang'
'Li, Fu You'
'Huang, Chun Hui'

_publ_section_title
;
 The Effect of Different Neutral Ligands on Photoluminescence and
 Electroluminescence Properties of Ternary Terbium Complexes
;
_journal_issue 30
_journal_name_full 'The Journal of Physical Chemistry B'
_journal_page_first 10796
_journal_paper_doi 10.1021/jp037816h
_journal_volume 108
_journal_year 2004
_chemical_formula_sum 'C33 H36 N3 O3.5 P0.5 Tb0.5'
_chemical_formula_weight 625.59
_chemical_name_systematic
; 
 ? 
;
_space_group_IT_number 2
_symmetry_cell_setting triclinic
_symmetry_space_group_name_Hall '-P 1'
_symmetry_space_group_name_H-M 'P -1'
_atom_sites_solution_hydrogens geom
_atom_sites_solution_primary direct
_atom_sites_solution_secondary difmap
_audit_creation_method SHELXL-97
_cell_angle_alpha 96.74(3)
_cell_angle_beta 104.78(3)
_cell_angle_gamma 90.23(3)
_cell_formula_units_Z 4
_cell_length_a 12.049(2)
_cell_length_b 13.986(3)
_cell_length_c 18.529(4)
_cell_measurement_temperature 293(2)
_cell_measurement_theta_max 27.47
_cell_measurement_theta_min 1.15
_cell_volume 2996.4(11)
_computing_cell_refinement 'RAPID AUTO (RIGAKU, 2001)'
_computing_data_collection 'RAPID AUTO (RIGAKU, 2001)'
_computing_data_reduction 'RAPID AUTO (RIGAKU, 2001)'
_computing_molecular_graphics 'SHELXTL (SIEMENS, 1994)'
_computing_publication_material 'SHELXTL (SIEMENS, 1994)'
_computing_structure_refinement 'SHELXL-97 (Sheldrick, 1997)'
_computing_structure_solution 'SHELXS-97 (Sheldrick, 1990)'
_diffrn_ambient_temperature 293(2)
_diffrn_measured_fraction_theta_full 0.950
_diffrn_measured_fraction_theta_max 0.950
_diffrn_measurement_device_type 'RIGAKU R-AXIS RAPID IP'
_diffrn_measurement_method OSCILLATION
_diffrn_radiation_monochromator graphite
_diffrn_radiation_source 'ROTATING ANODE'
_diffrn_radiation_type MoK\a
_diffrn_radiation_wavelength 0.71073
_diffrn_reflns_av_R_equivalents 0.0623
_diffrn_reflns_av_sigmaI/netI 0.0721
_diffrn_reflns_limit_h_max 15
_diffrn_reflns_limit_h_min -15
_diffrn_reflns_limit_k_max 18
_diffrn_reflns_limit_k_min -18
_diffrn_reflns_limit_l_max 24
_diffrn_reflns_limit_l_min -24
_diffrn_reflns_number 20045
_diffrn_reflns_theta_full 27.47
_diffrn_reflns_theta_max 27.47
_diffrn_reflns_theta_min 1.15
_exptl_absorpt_coefficient_mu 1.265
_exptl_absorpt_correction_T_max 0.8241
_exptl_absorpt_correction_T_min 0.5051
_exptl_absorpt_correction_type empirical
_exptl_absorpt_process_details 'PSI SCAN'
_exptl_crystal_density_diffrn 1.387
_exptl_crystal_density_method 'not measured'
_exptl_crystal_F_000 1292
_exptl_crystal_size_max 0.63
_exptl_crystal_size_mid 0.33
_exptl_crystal_size_min 0.16
_refine_diff_density_max 0.995
_refine_diff_density_min -2.100
_refine_diff_density_rms 0.191
_refine_ls_extinction_method none
_refine_ls_goodness_of_fit_ref 1.067
_refine_ls_hydrogen_treatment mixed
_refine_ls_matrix_type full
_refine_ls_number_parameters 730
_refine_ls_number_reflns 13033
_refine_ls_number_restraints 0
_refine_ls_restrained_S_all 1.067
_refine_ls_R_factor_all 0.0583
_refine_ls_R_factor_gt 0.0464
_refine_ls_shift/su_max 0.002
_refine_ls_shift/su_mean 0.000
_refine_ls_structure_factor_coef Fsqd
_refine_ls_weighting_details 'calc w=1/[\s^2^(Fo^2^)+(0.0748P)^2^+0.0000P] where P=(Fo^2^+2Fc^2^)/3'
_refine_ls_weighting_scheme calc
_refine_ls_wR_factor_gt 0.1199
_refine_ls_wR_factor_ref 0.1299
_reflns_number_gt 10924
_reflns_number_total 13033
_reflns_threshold_expression >2sigma(I)
_cod_data_source_file jp037816hsi20031211_072014.cif
_cod_data_source_block sx494
_cod_depositor_comments
;
The following automatic conversions were performed:
'_atom_site_symetry_multiplicity' tag replaced with
'_atom_site_symmetry_multiplicity'.

Automatic conversion script
Id: cif_correct_tags 1440 2010-10-19 06:21:57Z saulius 

The following automatic conversions were performed:

'_symmetry_cell_setting' value 'TRICLINIC' changed to 'triclinic'
according to /home/saulius/struct/CIF-dictionaries/cif_core.dic
dictionary named 'cif_core.dic' version 2.4.1 from
2010-06-29.

'_exptl_absorpt_correction_type' value 'EMPIRICAL'
changed to 'empirical' according to
/home/saulius/struct/CIF-dictionaries/cif_core.dic dictionary named
'cif_core.dic' version 2.4.1 from 2010-06-29.

Automatic conversion script
Id: cif_fix_values 1715 2011-07-08 13:25:40Z adriana 
;
_cod_original_cell_volume 2996.3(10)
_cod_original_sg_symbol_H-M P-1
_cod_original_formula_sum 'C33 H36 N3 O3.50 P0.5 Tb0.5'
_cod_database_code 1506824

loop_
_symmetry_equiv_pos_as_xyz
'x, y, z'
'-x, -y, -z'

loop_
_atom_site_label
_atom_site_type_symbol
_atom_site_fract_x
_atom_site_fract_y
_atom_site_fract_z
_atom_site_U_iso_or_equiv
_atom_site_adp_type
_atom_site_occupancy
_atom_site_symmetry_multiplicity
_atom_site_calc_flag
_atom_site_refinement_flags
Tb1 Tb 0.547061(16) 0.804182(12) 0.723562(11) 0.02361(7) Uani 1 1 d .
O1 O 0.4220(2) 0.92084(18) 0.67680(17) 0.0285(6) Uani 1 1 d .
O2 O 0.6213(2) 0.8630(2) 0.63538(17) 0.0308(7) Uani 1 1 d .
O3 O 0.6881(3) 0.77066(19) 0.82727(17) 0.0330(7) Uani 1 1 d .
O4 O 0.6179(3) 0.95401(19) 0.79880(17) 0.0351(7) Uani 1 1 d .
O5 O 0.6241(2) 0.66152(19) 0.68740(16) 0.0271(6) Uani 1 1 d .
O6 O 0.3981(3) 0.71500(19) 0.63394(17) 0.0321(7) Uani 1 1 d .
O7 O 0.4340(3) 0.7771(2) 0.80274(17) 0.0352(7) Uani 1 1 d .
P1 P 0.39044(10) 0.70639(8) 0.84491(6) 0.0280(2) Uani 1 1 d .
N1 N 0.3959(3) 1.0799(2) 0.6553(2) 0.0327(8) Uani 1 1 d .
N2 N 0.4434(3) 1.1502(2) 0.6215(2) 0.0348(9) Uani 1 1 d .
N3 N 0.8040(3) 0.7804(2) 0.9488(2) 0.0296(8) Uani 1 1 d .
N4 N 0.8513(3) 0.8498(3) 1.0091(2) 0.0357(9) Uani 1 1 d .
N5 N 0.6345(3) 0.5005(2) 0.64304(19) 0.0260(7) Uani 1 1 d .
N6 N 0.5619(3) 0.4248(2) 0.5995(2) 0.0296(8) Uani 1 1 d .
C1 C 0.3025(4) 1.1039(3) 0.6866(3) 0.0353(10) Uani 1 1 d .
C2 C 0.2837(4) 1.0579(3) 0.7448(3) 0.0381(11) Uani 1 1 d .
H2B H 0.3317 1.0097 0.7634 0.046 Uiso 1 1 calc R
C3 C 0.1940(5) 1.0840(4) 0.7745(3) 0.0479(13) Uani 1 1 d .
H3A H 0.1812 1.0527 0.8134 0.057 Uiso 1 1 calc R
C4 C 0.1210(4) 1.1565(4) 0.7477(4) 0.0526(15) Uani 1 1 d .
H4B H 0.0610 1.1746 0.7689 0.063 Uiso 1 1 calc R
C5 C 0.1402(4) 1.2010(4) 0.6889(4) 0.0530(15) Uani 1 1 d .
H5A H 0.0912 1.2482 0.6695 0.064 Uiso 1 1 calc R
C6 C 0.2307(4) 1.1763(3) 0.6586(3) 0.0423(12) Uani 1 1 d .
H6B H 0.2439 1.2077 0.6199 0.051 Uiso 1 1 calc R
C7 C 0.4515(4) 0.9949(3) 0.6516(2) 0.0286(9) Uani 1 1 d .
C8 C 0.5388(4) 1.0100(3) 0.6144(2) 0.0283(9) Uani 1 1 d .
C9 C 0.5276(4) 1.1077(3) 0.5972(2) 0.0292(9) Uani 1 1 d .
C10 C 0.5957(4) 1.1675(3) 0.5614(3) 0.0368(10) Uani 1 1 d .
H10A H 0.5640 1.2302 0.5584 0.055 Uiso 1 1 calc R
H10B H 0.5932 1.1372 0.5118 0.055 Uiso 1 1 calc R
H10C H 0.6740 1.1738 0.5911 0.055 Uiso 1 1 calc R
C11 C 0.6190(3) 0.9402(3) 0.6048(2) 0.0273(9) Uani 1 1 d .
C12 C 0.7023(4) 0.9504(3) 0.5574(3) 0.0374(11) Uani 1 1 d .
H12A H 0.6977 1.0151 0.5432 0.045 Uiso 1 1 calc R
H12B H 0.6772 0.9061 0.5116 0.045 Uiso 1 1 calc R
C13 C 0.8281(4) 0.9323(3) 0.5934(3) 0.0367(10) Uani 1 1 d .
C14 C 0.8519(5) 0.8269(4) 0.5993(3) 0.0473(13) Uani 1 1 d .
H14A H 0.8304 0.7912 0.5501 0.071 Uiso 1 1 calc R
H14B H 0.8082 0.8027 0.6303 0.071 Uiso 1 1 calc R
H14C H 0.9323 0.8201 0.6213 0.071 Uiso 1 1 calc R
C15 C 0.9002(5) 0.9713(4) 0.5465(4) 0.0591(16) Uani 1 1 d .
H15A H 0.8797 0.9368 0.4967 0.089 Uiso 1 1 calc R
H15B H 0.9800 0.9633 0.5693 0.089 Uiso 1 1 calc R
H15C H 0.8864 1.0385 0.5436 0.089 Uiso 1 1 calc R
C16 C 0.8628(4) 0.9896(4) 0.6727(3) 0.0514(14) Uani 1 1 d .
H16A H 0.9417 0.9788 0.6962 0.077 Uiso 1 1 calc R
H16B H 0.8151 0.9687 0.7026 0.077 Uiso 1 1 calc R
H16C H 0.8532 1.0571 0.6688 0.077 Uiso 1 1 calc R
C17 C 0.8198(4) 0.6815(3) 0.9584(2) 0.0294(9) Uani 1 1 d .
C18 C 0.8495(4) 0.6564(3) 1.0301(3) 0.0415(12) Uani 1 1 d .
H18A H 0.8599 0.7034 1.0714 0.050 Uiso 1 1 calc R
C19 C 0.8639(5) 0.5592(4) 1.0403(3) 0.0503(14) Uani 1 1 d .
H19A H 0.8807 0.5407 1.0884 0.060 Uiso 1 1 calc R
C20 C 0.8529(5) 0.4906(3) 0.9782(3) 0.0501(14) Uani 1 1 d .
H20A H 0.8640 0.4261 0.9848 0.060 Uiso 1 1 calc R
C21 C 0.8257(4) 0.5172(3) 0.9070(3) 0.0356(10) Uani 1 1 d .
H21A H 0.8188 0.4706 0.8658 0.043 Uiso 1 1 calc R
C22 C 0.8085(4) 0.6129(3) 0.8960(2) 0.0300(9) Uani 1 1 d .
H22A H 0.7897 0.6309 0.8477 0.036 Uiso 1 1 calc R
C23 C 0.7383(3) 0.8196(3) 0.8889(2) 0.0272(9) Uani 1 1 d .
C24 C 0.7414(4) 0.9205(3) 0.9113(2) 0.0303(9) Uani 1 1 d .
C25 C 0.8151(4) 0.9326(3) 0.9867(2) 0.0366(11) Uani 1 1 d .
C26 C 0.8565(5) 1.0211(3) 1.0412(3) 0.0538(15) Uani 1 1 d .
H26A H 0.9057 1.0030 1.0867 0.081 Uiso 1 1 calc R
H26B H 0.7918 1.0537 1.0524 0.081 Uiso 1 1 calc R
H26C H 0.8984 1.0632 1.0195 0.081 Uiso 1 1 calc R
C27 C 0.6778(4) 0.9843(3) 0.8648(2) 0.0294(9) Uani 1 1 d .
C28 C 0.6766(4) 1.0901(3) 0.8902(3) 0.0347(10) Uani 1 1 d .
H28A H 0.7084 1.1006 0.9442 0.042 Uiso 1 1 calc R
H28B H 0.5973 1.1091 0.8800 0.042 Uiso 1 1 calc R
C29 C 0.7426(5) 1.1563(3) 0.8540(3) 0.0418(12) Uani 1 1 d .
C30 C 0.6809(5) 1.1630(4) 0.7733(3) 0.0545(15) Uani 1 1 d .
H30A H 0.6047 1.1849 0.7706 0.082 Uiso 1 1 calc R
H30B H 0.6766 1.1007 0.7446 0.082 Uiso 1 1 calc R
H30C H 0.7220 1.2078 0.7532 0.082 Uiso 1 1 calc R
C31 C 0.8638(5) 1.1211(5) 0.8594(3) 0.0648(18) Uani 1 1 d .
H31A H 0.9038 1.1627 0.8360 0.097 Uiso 1 1 calc R
H31B H 0.8596 1.0566 0.8342 0.097 Uiso 1 1 calc R
H31C H 0.9042 1.1217 0.9113 0.097 Uiso 1 1 calc R
C32 C 0.7526(7) 1.2562(4) 0.8980(3) 0.083(3) Uani 1 1 d .
H32A H 0.6773 1.2799 0.8955 0.124 Uiso 1 1 calc R
H32B H 0.7945 1.2989 0.8767 0.124 Uiso 1 1 calc R
H32C H 0.7926 1.2529 0.9495 0.124 Uiso 1 1 calc R
C33 C 0.7494(3) 0.4813(3) 0.6775(2) 0.0261(8) Uani 1 1 d .
C34 C 0.7769(4) 0.3877(3) 0.6920(2) 0.0297(9) Uani 1 1 d .
H34A H 0.7196 0.3393 0.6796 0.036 Uiso 1 1 calc R
C35 C 0.8887(4) 0.3665(3) 0.7245(3) 0.0353(10) Uani 1 1 d .
H35A H 0.9062 0.3040 0.7348 0.042 Uiso 1 1 calc R
C36 C 0.9750(4) 0.4371(3) 0.7421(3) 0.0363(10) Uani 1 1 d .
H36A H 1.0506 0.4223 0.7636 0.044 Uiso 1 1 calc R
C37 C 0.9478(4) 0.5303(3) 0.7273(3) 0.0346(10) Uani 1 1 d .
H37A H 1.0055 0.5782 0.7391 0.042 Uiso 1 1 calc R
C38 C 0.8346(4) 0.5529(3) 0.6950(2) 0.0322(10) Uani 1 1 d .
H38A H 0.8167 0.6156 0.6853 0.039 Uiso 1 1 calc R
C39 C 0.5770(4) 0.5835(3) 0.6492(2) 0.0261(8) Uani 1 1 d .
C40 C 0.4620(3) 0.5626(3) 0.6050(2) 0.0250(8) Uani 1 1 d .
C41 C 0.4610(4) 0.4623(3) 0.5768(2) 0.0283(9) Uani 1 1 d .
C42 C 0.3642(4) 0.3966(3) 0.5304(3) 0.0360(10) Uani 1 1 d .
H42A H 0.3923 0.3335 0.5209 0.054 Uiso 1 1 calc R
H42B H 0.3324 0.4211 0.4834 0.054 Uiso 1 1 calc R
H42C H 0.3059 0.3931 0.5570 0.054 Uiso 1 1 calc R
C43 C 0.3791(4) 0.6342(3) 0.5943(2) 0.0285(9) Uani 1 1 d .
C44 C 0.2696(4) 0.6174(3) 0.5319(3) 0.0382(11) Uani 1 1 d .
H44A H 0.2519 0.5486 0.5230 0.046 Uiso 1 1 calc R
H44B H 0.2860 0.6355 0.4866 0.046 Uiso 1 1 calc R
C45 C 0.1607(4) 0.6680(3) 0.5410(2) 0.0314(9) Uani 1 1 d .
C46 C 0.1709(5) 0.7762(3) 0.5427(4) 0.0535(15) Uani 1 1 d .
H46A H 0.1010 0.8045 0.5489 0.080 Uiso 1 1 calc R
H46B H 0.1845 0.7910 0.4963 0.080 Uiso 1 1 calc R
H46C H 0.2338 0.8017 0.5838 0.080 Uiso 1 1 calc R
C47 C 0.0625(4) 0.6281(4) 0.4748(3) 0.0456(12) Uani 1 1 d .
H47A H -0.0072 0.6583 0.4792 0.068 Uiso 1 1 calc R
H47B H 0.0537 0.5598 0.4746 0.068 Uiso 1 1 calc R
H47C H 0.0791 0.6410 0.4288 0.068 Uiso 1 1 calc R
C48 C 0.1340(5) 0.6442(4) 0.6132(3) 0.0539(14) Uani 1 1 d .
H48A H 0.0659 0.6760 0.6192 0.081 Uiso 1 1 calc R
H48B H 0.1972 0.6658 0.6553 0.081 Uiso 1 1 calc R
H48C H 0.1220 0.5758 0.6104 0.081 Uiso 1 1 calc R
C49 C 0.4721(4) 0.7173(3) 0.9410(3) 0.0322(9) Uani 1 1 d .
C50 C 0.5252(4) 0.8063(3) 0.9748(3) 0.0366(10) Uani 1 1 d .
H50A H 0.5186 0.8581 0.9469 0.044 Uiso 1 1 calc R
C51 C 0.5875(4) 0.8180(4) 1.0493(3) 0.0447(12) Uani 1 1 d .
H51A H 0.6238 0.8771 1.0708 0.054 Uiso 1 1 calc R
C52 C 0.5959(5) 0.7438(4) 1.0914(3) 0.0482(13) Uani 1 1 d .
H52A H 0.6376 0.7526 1.1415 0.058 Uiso 1 1 calc R
C53 C 0.5431(5) 0.6552(4) 1.0602(3) 0.0490(13) Uani 1 1 d .
H53A H 0.5484 0.6049 1.0895 0.059 Uiso 1 1 calc R
C54 C 0.4818(5) 0.6411(3) 0.9848(3) 0.0441(12) Uani 1 1 d .
H54A H 0.4473 0.5813 0.9637 0.053 Uiso 1 1 calc R
C55 C 0.2446(4) 0.7308(3) 0.8435(2) 0.0308(9) Uani 1 1 d .
C56 C 0.1859(4) 0.7942(3) 0.7960(3) 0.0374(10) Uani 1 1 d .
H56A H 0.2226 0.8237 0.7656 0.045 Uiso 1 1 calc R
C57 C 0.0729(4) 0.8134(3) 0.7941(3) 0.0441(12) Uani 1 1 d .
H57A H 0.0339 0.8557 0.7621 0.053 Uiso 1 1 calc R
C58 C 0.0172(4) 0.7707(4) 0.8389(3) 0.0447(13) Uani 1 1 d .
H58A H -0.0590 0.7841 0.8370 0.054 Uiso 1 1 calc R
C59 C 0.0741(4) 0.7084(4) 0.8863(3) 0.0440(12) Uani 1 1 d .
H59A H 0.0366 0.6798 0.9168 0.053 Uiso 1 1 calc R
C60 C 0.1867(4) 0.6880(3) 0.8888(3) 0.0371(10) Uani 1 1 d .
H60A H 0.2247 0.6454 0.9209 0.044 Uiso 1 1 calc R
C61 C 0.3994(3) 0.5826(3) 0.8070(2) 0.0241(8) Uani 1 1 d .
C62 C 0.5073(4) 0.5468(3) 0.8108(3) 0.0355(10) Uani 1 1 d .
H62A H 0.5724 0.5848 0.8356 0.043 Uiso 1 1 calc R
C63 C 0.5189(4) 0.4539(3) 0.7775(3) 0.0363(10) Uani 1 1 d .
H63A H 0.5915 0.4299 0.7802 0.044 Uiso 1 1 calc R
C64 C 0.4227(4) 0.3981(3) 0.7409(3) 0.0390(11) Uani 1 1 d .
H64A H 0.4302 0.3363 0.7184 0.047 Uiso 1 1 calc R
C65 C 0.3155(5) 0.4332(3) 0.7373(3) 0.0420(12) Uani 1 1 d .
H65A H 0.2506 0.3947 0.7128 0.050 Uiso 1 1 calc R
C66 C 0.3031(4) 0.5259(3) 0.7698(3) 0.0341(10) Uani 1 1 d .
H66A H 0.2302 0.5497 0.7666 0.041 Uiso 1 1 calc R

loop_
_atom_site_aniso_label
_atom_site_aniso_U_11
_atom_site_aniso_U_22
_atom_site_aniso_U_33
_atom_site_aniso_U_23
_atom_site_aniso_U_13
_atom_site_aniso_U_12
Tb1 0.02701(12) 0.01436(9) 0.02893(11) 0.00259(7) 0.00625(8) 0.00123(7)
O1 0.0286(15) 0.0187(13) 0.0400(17) 0.0072(12) 0.0103(13) 0.0044(11)
O2 0.0235(15) 0.0262(14) 0.0430(18) 0.0121(13) 0.0057(13) 0.0038(11)
O3 0.0365(17) 0.0189(13) 0.0343(16) -0.0018(12) -0.0055(13) 0.0034(12)
O4 0.048(2) 0.0172(13) 0.0356(17) 0.0003(12) 0.0040(15) -0.0040(13)
O5 0.0245(15) 0.0195(13) 0.0341(16) -0.0027(12) 0.0043(12) 0.0036(11)
O6 0.0317(16) 0.0215(14) 0.0375(17) -0.0049(12) 0.0026(13) 0.0044(12)
O7 0.0447(19) 0.0285(15) 0.0356(17) 0.0048(13) 0.0159(15) -0.0042(13)
P1 0.0322(6) 0.0236(5) 0.0291(5) 0.0020(4) 0.0103(5) -0.0016(4)
N1 0.032(2) 0.0231(17) 0.044(2) 0.0075(16) 0.0098(17) 0.0026(15)
N2 0.036(2) 0.0208(17) 0.047(2) 0.0072(16) 0.0065(18) -0.0014(15)
N3 0.036(2) 0.0185(16) 0.0306(19) -0.0026(14) 0.0036(16) -0.0005(14)
N4 0.043(2) 0.0255(17) 0.032(2) -0.0030(15) 0.0024(17) -0.0042(16)
N5 0.0299(18) 0.0165(15) 0.0295(18) -0.0011(13) 0.0056(15) 0.0019(13)
N6 0.033(2) 0.0185(15) 0.0341(19) -0.0009(14) 0.0049(16) -0.0023(14)
C1 0.032(2) 0.025(2) 0.047(3) 0.0021(19) 0.008(2) 0.0025(17)
C2 0.035(3) 0.030(2) 0.048(3) -0.003(2) 0.013(2) 0.0034(19)
C3 0.048(3) 0.041(3) 0.058(3) 0.000(2) 0.023(3) 0.005(2)
C4 0.037(3) 0.040(3) 0.085(4) -0.007(3) 0.029(3) 0.005(2)
C5 0.033(3) 0.033(3) 0.094(5) 0.012(3) 0.016(3) 0.011(2)
C6 0.037(3) 0.029(2) 0.063(3) 0.001(2) 0.017(2) 0.0063(19)
C7 0.028(2) 0.0212(18) 0.036(2) 0.0045(17) 0.0050(18) 0.0065(16)
C8 0.034(2) 0.0191(18) 0.029(2) 0.0036(16) 0.0039(18) -0.0002(16)
C9 0.030(2) 0.0212(19) 0.034(2) 0.0063(17) 0.0029(18) 0.0012(16)
C10 0.041(3) 0.024(2) 0.046(3) 0.0044(19) 0.012(2) -0.0016(18)
C11 0.026(2) 0.0219(18) 0.031(2) 0.0024(16) 0.0013(17) -0.0012(16)
C12 0.037(3) 0.038(2) 0.039(3) 0.013(2) 0.010(2) 0.007(2)
C13 0.033(2) 0.036(2) 0.049(3) 0.011(2) 0.020(2) 0.0059(19)
C14 0.046(3) 0.042(3) 0.063(3) 0.014(3) 0.028(3) 0.012(2)
C15 0.052(3) 0.055(3) 0.092(5) 0.036(3) 0.046(3) 0.016(3)
C16 0.033(3) 0.051(3) 0.062(4) -0.004(3) 0.004(3) -0.002(2)
C17 0.028(2) 0.0213(19) 0.036(2) 0.0032(17) 0.0042(18) -0.0001(16)
C18 0.055(3) 0.028(2) 0.035(2) 0.0007(19) 0.002(2) 0.003(2)
C19 0.071(4) 0.034(3) 0.040(3) 0.011(2) 0.001(3) 0.009(2)
C20 0.070(4) 0.023(2) 0.047(3) 0.008(2) -0.007(3) 0.000(2)
C21 0.041(3) 0.023(2) 0.039(2) -0.0016(18) 0.005(2) 0.0028(18)
C22 0.028(2) 0.0238(19) 0.035(2) -0.0001(17) 0.0038(18) -0.0017(16)
C23 0.025(2) 0.0236(19) 0.031(2) 0.0039(17) 0.0037(17) 0.0002(16)
C24 0.037(2) 0.0210(19) 0.030(2) 0.0002(17) 0.0047(19) -0.0043(17)
C25 0.053(3) 0.025(2) 0.028(2) -0.0022(18) 0.006(2) -0.0072(19)
C26 0.085(4) 0.025(2) 0.039(3) -0.002(2) -0.003(3) -0.007(2)
C27 0.038(2) 0.0166(18) 0.035(2) -0.0009(16) 0.0138(19) -0.0010(16)
C28 0.045(3) 0.0170(18) 0.040(3) -0.0043(17) 0.010(2) 0.0026(18)
C29 0.059(3) 0.024(2) 0.038(3) 0.0044(19) 0.005(2) -0.012(2)
C30 0.079(4) 0.037(3) 0.039(3) 0.008(2) -0.002(3) -0.016(3)
C31 0.057(4) 0.076(4) 0.058(4) 0.011(3) 0.007(3) -0.025(3)
C32 0.153(7) 0.026(3) 0.053(4) -0.001(3) 0.001(4) -0.028(3)
C33 0.026(2) 0.0235(18) 0.029(2) 0.0016(16) 0.0081(17) 0.0055(16)
C34 0.031(2) 0.0219(19) 0.039(2) 0.0036(17) 0.0126(19) 0.0029(16)
C35 0.039(3) 0.033(2) 0.037(2) 0.008(2) 0.013(2) 0.014(2)
C36 0.031(2) 0.042(2) 0.034(2) -0.001(2) 0.0059(19) 0.012(2)
C37 0.024(2) 0.034(2) 0.042(3) -0.005(2) 0.0055(19) 0.0014(18)
C38 0.034(2) 0.027(2) 0.034(2) -0.0011(18) 0.0071(19) 0.0062(18)
C39 0.031(2) 0.0194(17) 0.028(2) 0.0055(16) 0.0056(17) 0.0008(16)
C40 0.025(2) 0.0182(17) 0.030(2) 0.0005(16) 0.0052(17) 0.0000(15)
C41 0.031(2) 0.0204(18) 0.033(2) -0.0030(17) 0.0094(18) 0.0045(16)
C42 0.033(2) 0.025(2) 0.046(3) -0.0049(19) 0.005(2) 0.0016(18)
C43 0.027(2) 0.0245(19) 0.030(2) 0.0003(17) 0.0019(17) 0.0009(16)
C44 0.035(3) 0.036(2) 0.037(2) -0.006(2) 0.002(2) 0.007(2)
C45 0.026(2) 0.032(2) 0.035(2) 0.0062(18) 0.0049(18) 0.0017(17)
C46 0.037(3) 0.037(3) 0.086(4) 0.022(3) 0.009(3) 0.007(2)
C47 0.032(3) 0.060(3) 0.039(3) 0.004(2) 0.000(2) 0.005(2)
C48 0.048(3) 0.069(4) 0.046(3) 0.019(3) 0.010(3) -0.003(3)
C49 0.032(2) 0.030(2) 0.037(2) 0.0010(19) 0.015(2) 0.0016(18)
C50 0.035(3) 0.037(2) 0.037(2) 0.001(2) 0.009(2) 0.0001(19)
C51 0.038(3) 0.048(3) 0.044(3) -0.012(2) 0.011(2) -0.006(2)
C52 0.045(3) 0.060(3) 0.035(3) -0.006(2) 0.008(2) 0.004(3)
C53 0.064(4) 0.048(3) 0.036(3) 0.010(2) 0.011(3) 0.006(3)
C54 0.061(3) 0.033(2) 0.036(3) 0.002(2) 0.009(2) -0.001(2)
C55 0.032(2) 0.029(2) 0.030(2) -0.0014(18) 0.0078(18) 0.0004(18)
C56 0.042(3) 0.030(2) 0.038(3) 0.0021(19) 0.008(2) 0.0064(19)
C57 0.045(3) 0.033(2) 0.047(3) 0.001(2) 0.000(2) 0.007(2)
C58 0.022(2) 0.046(3) 0.059(3) -0.014(3) 0.006(2) 0.000(2)
C59 0.034(3) 0.050(3) 0.046(3) -0.001(2) 0.011(2) -0.008(2)
C60 0.035(2) 0.039(2) 0.037(2) 0.002(2) 0.010(2) 0.000(2)
C61 0.026(2) 0.0239(18) 0.028(2) 0.0042(16) 0.0159(17) 0.0015(15)
C62 0.036(3) 0.029(2) 0.040(3) 0.0035(19) 0.010(2) -0.0038(19)
C63 0.042(3) 0.033(2) 0.038(2) 0.005(2) 0.018(2) 0.009(2)
C64 0.057(3) 0.029(2) 0.035(2) 0.0002(19) 0.020(2) 0.004(2)
C65 0.048(3) 0.029(2) 0.047(3) -0.002(2) 0.011(2) -0.005(2)
C66 0.030(2) 0.029(2) 0.043(3) 0.0010(19) 0.011(2) -0.0003(18)

loop_
_atom_type_symbol
_atom_type_description
_atom_type_scat_dispersion_real
_atom_type_scat_dispersion_imag
_atom_type_scat_source
C C 0.0033 0.0016 'International Tables Vol C Tables 4.2.6.8 and 6.1.1.4'
H H 0.0000 0.0000 'International Tables Vol C Tables 4.2.6.8 and 6.1.1.4'
N N 0.0061 0.0033 'International Tables Vol C Tables 4.2.6.8 and 6.1.1.4'
O O 0.0106 0.0060 'International Tables Vol C Tables 4.2.6.8 and 6.1.1.4'
Tb Tb -0.1723 4.1537 'International Tables Vol C Tables 4.2.6.8 and 6.1.1.4'
P P 0.1023 0.0942 'International Tables Vol C Tables 4.2.6.8 and 6.1.1.4'

loop_
_geom_angle_atom_site_label_1
_geom_angle_atom_site_label_2
_geom_angle_atom_site_label_3
_geom_angle
O2 Tb1 O7 163.69(10)
O2 Tb1 O5 84.43(10)
O7 Tb1 O5 109.49(11)
O2 Tb1 O3 112.43(11)
O7 Tb1 O3 80.51(12)
O5 Tb1 O3 73.77(10)
O2 Tb1 O1 74.92(10)
O7 Tb1 O1 88.77(11)
O5 Tb1 O1 142.20(10)
O3 Tb1 O1 143.45(10)
O2 Tb1 O6 93.83(11)
O7 Tb1 O6 82.47(11)
O5 Tb1 O6 73.64(10)
O3 Tb1 O6 135.33(10)
O1 Tb1 O6 76.51(10)
O2 Tb1 O4 84.72(11)
O7 Tb1 O4 90.32(11)
O5 Tb1 O4 136.60(11)
O3 Tb1 O4 72.00(10)
O1 Tb1 O4 73.24(10)
O6 Tb1 O4 149.02(10)
C7 O1 Tb1 124.3(3)
C11 O2 Tb1 138.2(3)
C23 O3 Tb1 133.5(3)
C27 O4 Tb1 139.1(3)
C39 O5 Tb1 131.4(3)
C43 O6 Tb1 140.2(3)
P1 O7 Tb1 147.19(19)
O7 P1 C55 108.9(2)
O7 P1 C49 111.0(2)
C55 P1 C49 108.1(2)
O7 P1 C61 113.19(18)
C55 P1 C61 109.3(2)
C49 P1 C61 106.1(2)
C7 N1 C1 129.5(4)
C7 N1 N2 111.3(4)
C1 N1 N2 119.3(3)
C9 N2 N1 105.8(3)
C23 N3 N4 112.2(3)
C23 N3 C17 128.8(4)
N4 N3 C17 118.7(3)
C25 N4 N3 105.6(3)
C39 N5 N6 111.7(3)
C39 N5 C33 129.3(3)
N6 N5 C33 118.8(3)
C41 N6 N5 105.6(3)
C2 C1 C6 120.4(5)
C2 C1 N1 120.9(4)
C6 C1 N1 118.7(4)
C3 C2 C1 119.4(5)
C3 C2 H2B 120.3
C1 C2 H2B 120.3
C2 C3 C4 121.4(5)
C2 C3 H3A 119.3
C4 C3 H3A 119.3
C5 C4 C3 118.5(5)
C5 C4 H4B 120.8
C3 C4 H4B 120.8
C6 C5 C4 121.0(5)
C6 C5 H5A 119.5
C4 C5 H5A 119.5
C5 C6 C1 119.4(5)
C5 C6 H6B 120.3
C1 C6 H6B 120.3
O1 C7 N1 122.4(4)
O1 C7 C8 131.3(4)
N1 C7 C8 106.2(3)
C11 C8 C7 122.6(4)
C11 C8 C9 131.9(4)
C7 C8 C9 105.4(4)
N2 C9 C8 111.3(4)
N2 C9 C10 117.0(4)
C8 C9 C10 131.6(4)
C9 C10 H10A 109.5
C9 C10 H10B 109.5
H10A C10 H10B 109.5
C9 C10 H10C 109.5
H10A C10 H10C 109.5
H10B C10 H10C 109.5
O2 C11 C8 119.8(4)
O2 C11 C12 117.2(4)
C8 C11 C12 123.0(4)
C11 C12 C13 116.6(4)
C11 C12 H12A 108.1
C13 C12 H12A 108.1
C11 C12 H12B 108.1
C13 C12 H12B 108.1
H12A C12 H12B 107.3
C14 C13 C15 109.4(4)
C14 C13 C12 113.4(4)
C15 C13 C12 108.0(4)
C14 C13 C16 109.3(4)
C15 C13 C16 108.1(5)
C12 C13 C16 108.5(4)
C13 C14 H14A 109.5
C13 C14 H14B 109.5
H14A C14 H14B 109.5
C13 C14 H14C 109.5
H14A C14 H14C 109.5
H14B C14 H14C 109.5
C13 C15 H15A 109.5
C13 C15 H15B 109.5
H15A C15 H15B 109.5
C13 C15 H15C 109.5
H15A C15 H15C 109.5
H15B C15 H15C 109.5
C13 C16 H16A 109.5
C13 C16 H16B 109.5
H16A C16 H16B 109.5
C13 C16 H16C 109.5
H16A C16 H16C 109.5
H16B C16 H16C 109.5
C18 C17 C22 121.4(4)
C18 C17 N3 118.6(4)
C22 C17 N3 120.0(4)
C17 C18 C19 119.1(5)
C17 C18 H18A 120.4
C19 C18 H18A 120.4
C20 C19 C18 119.7(5)
C20 C19 H19A 120.2
C18 C19 H19A 120.2
C21 C20 C19 120.4(4)
C21 C20 H20A 119.8
C19 C20 H20A 119.8
C20 C21 C22 120.6(4)
C20 C21 H21A 119.7
C22 C21 H21A 119.7
C21 C22 C17 118.8(4)
C21 C22 H22A 120.6
C17 C22 H22A 120.6
O3 C23 N3 123.6(4)
O3 C23 C24 130.3(4)
N3 C23 C24 106.1(3)
C27 C24 C23 122.2(4)
C27 C24 C25 133.6(4)
C23 C24 C25 104.1(4)
N4 C25 C24 111.9(4)
N4 C25 C26 116.7(4)
C24 C25 C26 131.4(4)
C25 C26 H26A 109.5
C25 C26 H26B 109.5
H26A C26 H26B 109.5
C25 C26 H26C 109.5
H26A C26 H26C 109.5
H26B C26 H26C 109.5
O4 C27 C24 120.9(4)
O4 C27 C28 117.1(4)
C24 C27 C28 122.0(4)
C27 C28 C29 115.9(4)
C27 C28 H28A 108.3
C29 C28 H28A 108.3
C27 C28 H28B 108.3
C29 C28 H28B 108.3
H28A C28 H28B 107.4
C30 C29 C32 108.7(4)
C30 C29 C31 110.2(5)
C32 C29 C31 108.0(5)
C30 C29 C28 111.5(4)
C32 C29 C28 107.9(5)
C31 C29 C28 110.4(4)
C29 C30 H30A 109.5
C29 C30 H30B 109.5
H30A C30 H30B 109.5
C29 C30 H30C 109.5
H30A C30 H30C 109.5
H30B C30 H30C 109.5
C29 C31 H31A 109.5
C29 C31 H31B 109.5
H31A C31 H31B 109.5
C29 C31 H31C 109.5
H31A C31 H31C 109.5
H31B C31 H31C 109.5
C29 C32 H32A 109.5
C29 C32 H32B 109.5
H32A C32 H32B 109.5
C29 C32 H32C 109.5
H32A C32 H32C 109.5
H32B C32 H32C 109.5
C38 C33 C34 120.0(4)
C38 C33 N5 121.1(4)
C34 C33 N5 118.9(4)
C35 C34 C33 120.1(4)
C35 C34 H34A 119.9
C33 C34 H34A 119.9
C34 C35 C36 120.7(4)
C34 C35 H35A 119.7
C36 C35 H35A 119.7
C35 C36 C37 119.2(4)
C35 C36 H36A 120.4
C37 C36 H36A 120.4
C36 C37 C38 120.7(4)
C36 C37 H37A 119.6
C38 C37 H37A 119.6
C33 C38 C37 119.3(4)
C33 C38 H38A 120.4
C37 C38 H38A 120.4
O5 C39 N5 123.2(4)
O5 C39 C40 130.5(4)
N5 C39 C40 106.3(3)
C43 C40 C39 122.0(4)
C43 C40 C41 133.6(4)
C39 C40 C41 104.3(3)
N6 C41 C40 112.0(4)
N6 C41 C42 117.6(4)
C40 C41 C42 130.3(4)
C41 C42 H42A 109.5
C41 C42 H42B 109.5
H42A C42 H42B 109.5
C41 C42 H42C 109.5
H42A C42 H42C 109.5
H42B C42 H42C 109.5
O6 C43 C40 120.4(4)
O6 C43 C44 119.0(4)
C40 C43 C44 120.5(4)
C43 C44 C45 119.5(4)
C43 C44 H44A 107.4
C45 C44 H44A 107.4
C43 C44 H44B 107.4
C45 C44 H44B 107.4
H44A C44 H44B 107.0
C46 C45 C47 109.1(4)
C46 C45 C48 109.6(5)
C47 C45 C48 108.5(4)
C46 C45 C44 112.7(4)
C47 C45 C44 107.6(4)
C48 C45 C44 109.2(4)
C45 C46 H46A 109.5
C45 C46 H46B 109.5
H46A C46 H46B 109.5
C45 C46 H46C 109.5
H46A C46 H46C 109.5
H46B C46 H46C 109.5
C45 C47 H47A 109.5
C45 C47 H47B 109.5
H47A C47 H47B 109.5
C45 C47 H47C 109.5
H47A C47 H47C 109.5
H47B C47 H47C 109.5
C45 C48 H48A 109.5
C45 C48 H48B 109.5
H48A C48 H48B 109.5
C45 C48 H48C 109.5
H48A C48 H48C 109.5
H48B C48 H48C 109.5
C50 C49 C54 118.4(4)
C50 C49 P1 118.9(3)
C54 C49 P1 122.7(3)
C51 C50 C49 120.6(5)
C51 C50 H50A 119.7
C49 C50 H50A 119.7
C52 C51 C50 120.5(5)
C52 C51 H51A 119.7
C50 C51 H51A 119.7
C51 C52 C53 120.5(5)
C51 C52 H52A 119.8
C53 C52 H52A 119.8
C52 C53 C54 120.0(5)
C52 C53 H53A 120.0
C54 C53 H53A 120.0
C53 C54 C49 120.0(5)
C53 C54 H54A 120.0
C49 C54 H54A 120.0
C56 C55 C60 118.5(4)
C56 C55 P1 119.3(4)
C60 C55 P1 122.2(3)
C57 C56 C55 119.9(5)
C57 C56 H56A 120.0
C55 C56 H56A 120.0
C58 C57 C56 120.9(5)
C58 C57 H57A 119.6
C56 C57 H57A 119.6
C59 C58 C57 119.9(5)
C59 C58 H58A 120.0
C57 C58 H58A 120.0
C58 C59 C60 120.1(5)
C58 C59 H59A 119.9
C60 C59 H59A 119.9
C59 C60 C55 120.7(4)
C59 C60 H60A 119.7
C55 C60 H60A 119.7
C66 C61 C62 119.6(4)
C66 C61 P1 122.2(3)
C62 C61 P1 118.0(3)
C61 C62 C63 120.3(4)
C61 C62 H62A 119.9
C63 C62 H62A 119.9
C64 C63 C62 119.7(4)
C64 C63 H63A 120.2
C62 C63 H63A 120.2
C63 C64 C65 120.2(4)
C63 C64 H64A 119.9
C65 C64 H64A 119.9
C64 C65 C66 120.5(5)
C64 C65 H65A 119.8
C66 C65 H65A 119.8
C61 C66 C65 119.7(4)
C61 C66 H66A 120.1
C65 C66 H66A 120.1

loop_
_geom_bond_atom_site_label_1
_geom_bond_atom_site_label_2
_geom_bond_distance
Tb1 O2 2.281(3)
Tb1 O7 2.302(3)
Tb1 O5 2.304(3)
Tb1 O3 2.314(3)
Tb1 O1 2.317(3)
Tb1 O6 2.347(3)
Tb1 O4 2.399(3)
O1 C7 1.270(5)
O2 C11 1.273(5)
O3 C23 1.264(5)
O4 C27 1.273(5)
O5 C39 1.274(5)
O6 C43 1.259(5)
O7 P1 1.500(3)
P1 C55 1.786(5)
P1 C49 1.789(5)
P1 C61 1.805(4)
N1 C7 1.371(5)
N1 C1 1.416(6)
N1 N2 1.418(5)
N2 C9 1.327(6)
N3 C23 1.362(5)
N3 N4 1.390(5)
N3 C17 1.422(5)
N4 C25 1.314(6)
N5 C39 1.362(5)
N5 N6 1.404(4)
N5 C33 1.411(5)
N6 C41 1.314(5)
C1 C2 1.383(7)
C1 C6 1.395(6)
C2 C3 1.366(7)
C2 H2B 0.9300
C3 C4 1.397(7)
C3 H3A 0.9300
C4 C5 1.384(8)
C4 H4B 0.9300
C5 C6 1.375(7)
C5 H5A 0.9300
C6 H6B 0.9300
C7 C8 1.424(6)
C8 C11 1.406(6)
C8 C9 1.438(5)
C9 C10 1.488(6)
C10 H10A 0.9600
C10 H10B 0.9600
C10 H10C 0.9600
C11 C12 1.509(6)
C12 C13 1.527(6)
C12 H12A 0.9700
C12 H12B 0.9700
C13 C14 1.514(6)
C13 C15 1.518(7)
C13 C16 1.544(7)
C14 H14A 0.9600
C14 H14B 0.9600
C14 H14C 0.9600
C15 H15A 0.9600
C15 H15B 0.9600
C15 H15C 0.9600
C16 H16A 0.9600
C16 H16B 0.9600
C16 H16C 0.9600
C17 C18 1.373(6)
C17 C22 1.392(6)
C18 C19 1.400(6)
C18 H18A 0.9300
C19 C20 1.387(7)
C19 H19A 0.9300
C20 C21 1.371(7)
C20 H20A 0.9300
C21 C22 1.386(6)
C21 H21A 0.9300
C22 H22A 0.9300
C23 C24 1.422(5)
C24 C27 1.406(6)
C24 C25 1.441(6)
C25 C26 1.498(6)
C26 H26A 0.9600
C26 H26B 0.9600
C26 H26C 0.9600
C27 C28 1.501(5)
C28 C29 1.533(6)
C28 H28A 0.9700
C28 H28B 0.9700
C29 C30 1.505(7)
C29 C32 1.520(7)
C29 C31 1.526(8)
C30 H30A 0.9600
C30 H30B 0.9600
C30 H30C 0.9600
C31 H31A 0.9600
C31 H31B 0.9600
C31 H31C 0.9600
C32 H32A 0.9600
C32 H32B 0.9600
C32 H32C 0.9600
C33 C38 1.381(6)
C33 C34 1.391(5)
C34 C35 1.378(6)
C34 H34A 0.9300
C35 C36 1.381(7)
C35 H35A 0.9300
C36 C37 1.386(6)
C36 H36A 0.9300
C37 C38 1.397(6)
C37 H37A 0.9300
C38 H38A 0.9300
C39 C40 1.427(5)
C40 C43 1.413(6)
C40 C41 1.437(5)
C41 C42 1.496(6)
C42 H42A 0.9600
C42 H42B 0.9600
C42 H42C 0.9600
C43 C44 1.512(6)
C44 C45 1.531(6)
C44 H44A 0.9700
C44 H44B 0.9700
C45 C46 1.514(6)
C45 C47 1.519(6)
C45 C48 1.525(7)
C46 H46A 0.9600
C46 H46B 0.9600
C46 H46C 0.9600
C47 H47A 0.9600
C47 H47B 0.9600
C47 H47C 0.9600
C48 H48A 0.9600
C48 H48B 0.9600
C48 H48C 0.9600
C49 C50 1.399(6)
C49 C54 1.401(6)
C50 C51 1.384(7)
C50 H50A 0.9300
C51 C52 1.358(8)
C51 H51A 0.9300
C52 C53 1.384(7)
C52 H52A 0.9300
C53 C54 1.393(7)
C53 H53A 0.9300
C54 H54A 0.9300
C55 C56 1.390(6)
C55 C60 1.402(6)
C56 C57 1.381(7)
C56 H56A 0.9300
C57 C58 1.376(7)
C57 H57A 0.9300
C58 C59 1.370(7)
C58 H58A 0.9300
C59 C60 1.378(7)
C59 H59A 0.9300
C60 H60A 0.9300
C61 C66 1.381(6)
C61 C62 1.383(6)
C62 C63 1.394(6)
C62 H62A 0.9300
C63 C64 1.371(7)
C63 H63A 0.9300
C64 C65 1.373(7)
C64 H64A 0.9300
C65 C66 1.390(6)
C65 H65A 0.9300
C66 H66A 0.9300

loop_
_geom_torsion_atom_site_label_1
_geom_torsion_atom_site_label_2
_geom_torsion_atom_site_label_3
_geom_torsion_atom_site_label_4
_geom_torsion
O2 Tb1 O1 C7 -29.9(3)
O7 Tb1 O1 C7 149.7(3)
O5 Tb1 O1 C7 -89.2(3)
O3 Tb1 O1 C7 77.6(4)
O6 Tb1 O1 C7 -127.7(3)
O4 Tb1 O1 C7 59.0(3)
O7 Tb1 O2 C11 23.7(6)
O5 Tb1 O2 C11 173.0(4)
O3 Tb1 O2 C11 -117.1(4)
O1 Tb1 O2 C11 24.9(4)
O6 Tb1 O2 C11 99.9(4)
O4 Tb1 O2 C11 -49.1(4)
O2 Tb1 O3 C23 89.9(4)
O7 Tb1 O3 C23 -79.8(4)
O5 Tb1 O3 C23 166.6(4)
O1 Tb1 O3 C23 -5.0(5)
O6 Tb1 O3 C23 -148.8(4)
O4 Tb1 O3 C23 13.7(4)
O2 Tb1 O4 C27 -130.2(5)
O7 Tb1 O4 C27 65.3(5)
O5 Tb1 O4 C27 -54.1(5)
O3 Tb1 O4 C27 -14.6(5)
O1 Tb1 O4 C27 153.9(5)
O6 Tb1 O4 C27 141.1(4)
O2 Tb1 O5 C39 -107.4(4)
O7 Tb1 O5 C39 63.9(4)
O3 Tb1 O5 C39 137.3(4)
O1 Tb1 O5 C39 -50.9(4)
O6 Tb1 O5 C39 -11.7(3)
O4 Tb1 O5 C39 176.4(3)
O2 Tb1 O6 C43 85.5(5)
O7 Tb1 O6 C43 -110.4(5)
O5 Tb1 O6 C43 2.5(4)
O3 Tb1 O6 C43 -42.2(5)
O1 Tb1 O6 C43 159.0(5)
O4 Tb1 O6 C43 171.6(4)
O2 Tb1 O7 P1 151.3(3)
O5 Tb1 O7 P1 3.9(4)
O3 Tb1 O7 P1 -65.0(4)
O1 Tb1 O7 P1 150.0(4)
O6 Tb1 O7 P1 73.5(4)
O4 Tb1 O7 P1 -136.7(4)
Tb1 O7 P1 C55 -143.4(3)
Tb1 O7 P1 C49 97.6(4)
Tb1 O7 P1 C61 -21.6(4)
C7 N1 N2 C9 0.1(5)
C1 N1 N2 C9 -179.7(4)
C23 N3 N4 C25 -0.1(5)
C17 N3 N4 C25 -174.6(4)
C39 N5 N6 C41 2.3(5)
C33 N5 N6 C41 178.1(4)
C7 N1 C1 C2 27.2(7)
N2 N1 C1 C2 -153.1(4)
C7 N1 C1 C6 -153.9(5)
N2 N1 C1 C6 25.8(6)
C6 C1 C2 C3 0.1(7)
N1 C1 C2 C3 178.9(4)
C1 C2 C3 C4 -0.3(8)
C2 C3 C4 C5 1.2(8)
C3 C4 C5 C6 -1.7(9)
C4 C5 C6 C1 1.5(8)
C2 C1 C6 C5 -0.6(7)
N1 C1 C6 C5 -179.5(5)
Tb1 O1 C7 N1 -150.5(3)
Tb1 O1 C7 C8 31.1(6)
C1 N1 C7 O1 1.3(7)
N2 N1 C7 O1 -178.4(4)
C1 N1 C7 C8 -180.0(4)
N2 N1 C7 C8 0.3(5)
O1 C7 C8 C11 -5.9(7)
N1 C7 C8 C11 175.6(4)
O1 C7 C8 C9 178.0(4)
N1 C7 C8 C9 -0.6(5)
N1 N2 C9 C8 -0.4(5)
N1 N2 C9 C10 -177.7(4)
C11 C8 C9 N2 -175.0(4)
C7 C8 C9 N2 0.6(5)
C11 C8 C9 C10 1.7(8)
C7 C8 C9 C10 177.4(4)
Tb1 O2 C11 C8 -12.5(6)
Tb1 O2 C11 C12 169.1(3)
C7 C8 C11 O2 -6.0(6)
C9 C8 C11 O2 169.0(4)
C7 C8 C11 C12 172.3(4)
C9 C8 C11 C12 -12.7(7)
O2 C11 C12 C13 -50.8(6)
C8 C11 C12 C13 130.8(4)
C11 C12 C13 C14 73.4(6)
C11 C12 C13 C15 -165.2(4)
C11 C12 C13 C16 -48.3(5)
C23 N3 C17 C18 -154.2(5)
N4 N3 C17 C18 19.2(6)
C23 N3 C17 C22 27.7(7)
N4 N3 C17 C22 -158.9(4)
C22 C17 C18 C19 -2.7(8)
N3 C17 C18 C19 179.2(5)
C17 C18 C19 C20 2.8(9)
C18 C19 C20 C21 -1.4(9)
C19 C20 C21 C22 -0.2(8)
C20 C21 C22 C17 0.3(7)
C18 C17 C22 C21 1.2(7)
N3 C17 C22 C21 179.2(4)
Tb1 O3 C23 N3 166.9(3)
Tb1 O3 C23 C24 -13.7(8)
N4 N3 C23 O3 178.8(4)
C17 N3 C23 O3 -7.4(8)
N4 N3 C23 C24 -0.7(5)
C17 N3 C23 C24 173.1(4)
O3 C23 C24 C27 4.0(8)
N3 C23 C24 C27 -176.6(4)
O3 C23 C24 C25 -178.3(5)
N3 C23 C24 C25 1.1(5)
N3 N4 C25 C24 0.9(6)
N3 N4 C25 C26 -178.6(5)
C27 C24 C25 N4 176.0(5)
C23 C24 C25 N4 -1.3(6)
C27 C24 C25 C26 -4.6(10)
C23 C24 C25 C26 178.1(6)
Tb1 O4 C27 C24 12.6(7)
Tb1 O4 C27 C28 -167.1(3)
C23 C24 C27 O4 -2.9(7)
C25 C24 C27 O4 -179.8(5)
C23 C24 C27 C28 176.8(4)
C25 C24 C27 C28 -0.1(8)
O4 C27 C28 C29 -72.5(6)
C24 C27 C28 C29 107.8(5)
C27 C28 C29 C30 72.3(6)
C27 C28 C29 C32 -168.3(5)
C27 C28 C29 C31 -50.5(6)
C39 N5 C33 C38 -30.7(7)
N6 N5 C33 C38 154.4(4)
C39 N5 C33 C34 151.1(4)
N6 N5 C33 C34 -23.8(6)
C38 C33 C34 C35 0.8(7)
N5 C33 C34 C35 179.1(4)
C33 C34 C35 C36 -1.1(7)
C34 C35 C36 C37 0.7(7)
C35 C36 C37 C38 -0.1(7)
C34 C33 C38 C37 -0.1(7)
N5 C33 C38 C37 -178.4(4)
C36 C37 C38 C33 -0.2(7)
Tb1 O5 C39 N5 -169.3(3)
Tb1 O5 C39 C40 11.9(7)
N6 N5 C39 O5 178.3(4)
C33 N5 C39 O5 3.1(7)
N6 N5 C39 C40 -2.6(4)
C33 N5 C39 C40 -177.8(4)
O5 C39 C40 C43 3.2(7)
N5 C39 C40 C43 -175.8(4)
O5 C39 C40 C41 -179.2(4)
N5 C39 C40 C41 1.8(4)
N5 N6 C41 C40 -1.1(5)
N5 N6 C41 C42 -178.3(4)
C43 C40 C41 N6 176.8(5)
C39 C40 C41 N6 -0.4(5)
C43 C40 C41 C42 -6.5(8)
C39 C40 C41 C42 176.4(5)
Tb1 O6 C43 C40 7.8(7)
Tb1 O6 C43 C44 -168.3(3)
C39 C40 C43 O6 -12.5(7)
C41 C40 C43 O6 170.8(4)
C39 C40 C43 C44 163.6(4)
C41 C40 C43 C44 -13.2(8)
O6 C43 C44 C45 -32.2(7)
C40 C43 C44 C45 151.7(4)
C43 C44 C45 C46 66.6(6)
C43 C44 C45 C47 -173.0(4)
C43 C44 C45 C48 -55.5(6)
O7 P1 C49 C50 27.5(4)
C55 P1 C49 C50 -92.0(4)
C61 P1 C49 C50 150.9(4)
O7 P1 C49 C54 -154.9(4)
C55 P1 C49 C54 85.7(5)
C61 P1 C49 C54 -31.5(5)
C54 C49 C50 C51 1.2(7)
P1 C49 C50 C51 178.9(4)
C49 C50 C51 C52 -1.4(8)
C50 C51 C52 C53 0.4(8)
C51 C52 C53 C54 0.8(9)
C52 C53 C54 C49 -1.0(9)
C50 C49 C54 C53 0.0(8)
P1 C49 C54 C53 -177.6(4)
O7 P1 C55 C56 11.3(4)
C49 P1 C55 C56 132.0(4)
C61 P1 C55 C56 -112.9(4)
O7 P1 C55 C60 -168.7(4)
C49 P1 C55 C60 -47.9(4)
C61 P1 C55 C60 67.2(4)
C60 C55 C56 C57 -0.3(7)
P1 C55 C56 C57 179.7(4)
C55 C56 C57 C58 0.2(7)
C56 C57 C58 C59 0.1(8)
C57 C58 C59 C60 -0.4(8)
C58 C59 C60 C55 0.3(7)
C56 C55 C60 C59 0.1(7)
P1 C55 C60 C59 -180.0(4)
O7 P1 C61 C66 -109.8(4)
C55 P1 C61 C66 11.8(4)
C49 P1 C61 C66 128.2(4)
O7 P1 C61 C62 65.2(4)
C55 P1 C61 C62 -173.2(3)
C49 P1 C61 C62 -56.9(4)
C66 C61 C62 C63 -0.3(7)
P1 C61 C62 C63 -175.3(3)
C61 C62 C63 C64 0.1(7)
C62 C63 C64 C65 -0.4(7)
C63 C64 C65 C66 0.8(7)
C62 C61 C66 C65 0.7(7)
P1 C61 C66 C65 175.5(4)
C64 C65 C66 C61 -0.9(7)
